data_1570218
loop_
_publ_author_name
'Kongasseri, Anju Ajayan'
'Ansari, Shagufi Naz'
'Garain, Swadhin'
'Wagalgave, Sopan M.'
'George, Subi J.'

_publ_section_title
;
 Revisiting organic charge-transfer cocrystals for wide-range tunable,
 ambient phosphorescence.
;
_journal_issue 44
_journal_name_full 'Chemical science'
_journal_page_first 12548
_journal_page_last 12553
_journal_paper_doi 10.1039/d3sc04001a
_journal_volume 14
_journal_year 2023
_chemical_formula_sum 'C H Br N O'
_chemical_formula_weight 122.94
_space_group_crystal_system triclinic
_space_group_IT_number 2
_space_group_name_Hall '-P 1'
_space_group_name_H-M_alt 'P -1'
_atom_sites_solution_hydrogens geom
_audit_block_doi 10.5517/ccdc.csd.cc2cwd3s
_audit_creation_method SHELXL-2018/3
_audit_update_record
;
2022-08-12 deposited with the CCDC.	2023-10-24 downloaded from the CCDC.
;
_cell_angle_alpha 104.405(13)
_cell_angle_beta 102.771(12)
_cell_angle_gamma 91.430(13)
_cell_formula_units_Z 22
_cell_length_a 9.943(5)
_cell_length_b 10.798(5)
_cell_length_c 17.670(9)
_cell_measurement_reflns_used 3093
_cell_measurement_temperature 302(2)
_cell_measurement_theta_max 18.32
_cell_measurement_theta_min 2.56
_cell_volume 1785.6(15)
_computing_cell_refinement 'Bruker SAINT'
_computing_data_collection 'Bruker APEX3'
_computing_data_reduction 'Bruker SAINT'
_computing_molecular_graphics Ortep3
_computing_publication_material Shelx97
_computing_structure_refinement 'SHELXL-2018/3 (Sheldrick, 2018)'
_computing_structure_solution 'SHELXT 2018/2 (Sheldrick, 2018)'
_diffrn_ambient_temperature 302(2)
_diffrn_detector_area_resol_mean 8
_diffrn_measured_fraction_theta_full 0.997
_diffrn_measured_fraction_theta_max 0.997
_diffrn_measurement_device_type 'Bruker SMART APEX CCD area detector'
_diffrn_measurement_method '\w and \f scans'
_diffrn_radiation_monochromator graphite
_diffrn_radiation_type MoK\a
_diffrn_radiation_wavelength 0.71073
_diffrn_reflns_av_R_equivalents 0.1998
_diffrn_reflns_av_unetI/netI 0.2158
_diffrn_reflns_Laue_measured_fraction_full 0.997
_diffrn_reflns_Laue_measured_fraction_max 0.997
_diffrn_reflns_limit_h_max 11
_diffrn_reflns_limit_h_min -11
_diffrn_reflns_limit_k_max 12
_diffrn_reflns_limit_k_min -12
_diffrn_reflns_limit_l_max 21
_diffrn_reflns_limit_l_min -21
_diffrn_reflns_number 30299
_diffrn_reflns_point_group_measured_fraction_full 0.997
_diffrn_reflns_point_group_measured_fraction_max 0.997
_diffrn_reflns_theta_full 25.000
_diffrn_reflns_theta_max 25.000
_diffrn_reflns_theta_min 1.954
_exptl_absorpt_coefficient_mu 12.400
_exptl_absorpt_correction_T_max 0.7461
_exptl_absorpt_correction_T_min 0.5844
_exptl_absorpt_correction_type multi-scan
_exptl_absorpt_process_details
;
 SADABS 2016/2: Krause, L., Herbst-Irmer, R., Sheldrick G.M. & Stalke D.,
 J. Appl. Cryst. 48 (2015) 3-10
;
_exptl_crystal_colour yellow
_exptl_crystal_density_diffrn 2.515
_exptl_crystal_density_method 'not measured'
_exptl_crystal_description block
_exptl_crystal_F_000 1254
_exptl_crystal_recrystallization_method 'Re-crystallisation from solvent'
_exptl_crystal_size_max 0.180
_exptl_crystal_size_mid 0.160
_exptl_crystal_size_min 0.030
_refine_diff_density_max 1.867
_refine_diff_density_min -0.689
_refine_diff_density_rms 0.121
_refine_ls_extinction_method none
_refine_ls_goodness_of_fit_ref 1.037
_refine_ls_hydrogen_treatment constr
_refine_ls_matrix_type full
_refine_ls_number_parameters 403
_refine_ls_number_reflns 6254
_refine_ls_number_restraints 0
_refine_ls_restrained_S_all 1.037
_refine_ls_R_factor_all 0.2519
_refine_ls_R_factor_gt 0.1228
_refine_ls_shift/su_max 1.429
_refine_ls_shift/su_mean 0.019
_refine_ls_structure_factor_coef Fsqd
_refine_ls_weighting_details 'w=1/[\s^2^(Fo^2^)+(0.1357P)^2^+9.0884P] where P=(Fo^2^+2Fc^2^)/3'
_refine_ls_weighting_scheme calc
_refine_ls_wR_factor_gt 0.2796
_refine_ls_wR_factor_ref 0.3460
_reflns_Friedel_coverage 0.000
_reflns_number_gt 2632
_reflns_number_total 6254
_reflns_threshold_expression 'I > 2\s(I)'
_cod_data_source_file d3sc04001a2.cif
_cod_data_source_block shelx_CCDC1
_cod_depositor_comments 'Adding full bibliography for 1570217--1570219.cif.'
_cod_original_cell_volume 1785.6(16)
_cod_database_code 1570218
_shelx_shelxl_version_number 2018/3
_shelx_space_group_comment
;
The symmetry employed for this shelxl refinement is uniquely defined
by the following loop, which should always be used as a source of
symmetry information in preference to the above space-group names.
They are only intended as comments.
;
_shelx_estimated_absorpt_t_min 0.214
_shelx_estimated_absorpt_t_max 0.707

loop_
_space_group_symop_operation_xyz
'x, y, z'
'-x, -y, -z'

loop_
_atom_site_label
_atom_site_type_symbol
_atom_site_fract_x
_atom_site_fract_y
_atom_site_fract_z
_atom_site_U_iso_or_equiv
_atom_site_adp_type
_atom_site_occupancy
_atom_site_site_symmetry_order
_atom_site_calc_flag
_atom_site_refinement_flags_posn
_atom_site_refinement_flags_adp
_atom_site_refinement_flags_occupancy
_atom_site_disorder_assembly
_atom_site_disorder_group
Br01 Br 0.04144(16) 0.87833(15) 0.60019(10) 0.0695(6) Uani 1 1 d . . . . .
Br02 Br 0.33485(18) 0.74945(17) 0.66852(10) 0.0763(6) Uani 1 1 d . . . . .
O1 O -0.0925(13) 0.5110(12) 0.2803(7) 0.087(4) Uani 1 1 d . . . . .
O2 O 0.2823(10) 0.3404(11) 0.4099(6) 0.079(3) Uani 1 1 d . . . . .
O3 O 0.3907(9) 0.6544(9) 0.3711(6) 0.063(3) Uani 1 1 d . . . . .
O4 O 0.1686(10) 0.7453(10) 0.3189(7) 0.076(3) Uani 1 1 d . . . . .
O5 O 0.3635(14) 0.9935(13) 0.2822(8) 0.102(4) Uani 1 1 d . . . . .
O6 O 0.7576(11) 0.8319(10) 0.3912(7) 0.083(3) Uani 1 1 d . . . . .
N1 N 0.1061(11) 0.4146(11) 0.3272(7) 0.054(3) Uani 1 1 d . . . . .
N2 N 0.5700(14) 0.9039(12) 0.3191(8) 0.068(4) Uani 1 1 d . . . . .
C1 C 0.1535(13) 0.8053(12) 0.5311(9) 0.052(4) Uani 1 1 d . . . . .
C2 C 0.2760(13) 0.7519(12) 0.5600(8) 0.050(4) Uani 1 1 d . . . . .
C3 C 0.3572(12) 0.7027(12) 0.5074(9) 0.053(4) Uani 1 1 d . . . . .
H3 H 0.439461 0.669892 0.526994 0.063 Uiso 1 1 calc R U . . .
C4 C 0.3212(12) 0.7003(12) 0.4261(9) 0.045(3) Uani 1 1 d . . . . .
C5 C 0.1973(14) 0.7516(13) 0.3995(9) 0.053(4) Uani 1 1 d . . . . .
C6 C 0.1137(14) 0.8035(12) 0.4480(9) 0.056(4) Uani 1 1 d . . . . .
H6 H 0.032469 0.837062 0.427675 0.068 Uiso 1 1 calc R U . . .
C7 C 0.0448(19) 0.8027(18) 0.2880(10) 0.098(6) Uani 1 1 d . . . . .
H7A H -0.034323 0.761618 0.297413 0.147 Uiso 1 1 calc R U . . .
H7B H 0.033547 0.792008 0.231270 0.147 Uiso 1 1 calc R U . . .
H7C H 0.053371 0.892543 0.314759 0.147 Uiso 1 1 calc R U . . .
C8 C 0.5120(14) 0.5866(16) 0.3939(9) 0.075(5) Uani 1 1 d . . . . .
H8A H 0.573614 0.639738 0.441311 0.113 Uiso 1 1 calc R U . . .
H8B H 0.558800 0.567086 0.350865 0.113 Uiso 1 1 calc R U . . .
H8C H 0.483509 0.508355 0.404672 0.113 Uiso 1 1 calc R U . . .
C9 C -0.0146(18) 0.4808(15) 0.3336(11) 0.070(5) Uani 1 1 d . . . . .
C10 C 0.1706(14) 0.3912(13) 0.3991(10) 0.057(4) Uani 1 1 d . . . . .
C11 C 0.1581(18) 0.3856(15) 0.2541(9) 0.078(5) Uani 1 1 d . . . . .
H11A H 0.257573 0.405511 0.268278 0.094 Uiso 1 1 calc R U . . .
H11B H 0.117262 0.439330 0.220037 0.094 Uiso 1 1 calc R U . . .
C12 C 0.1242(19) 0.244(2) 0.2073(10) 0.095(6) Uani 1 1 d . . . . .
H12 H 0.171160 0.193723 0.242703 0.113 Uiso 1 1 calc R U . . .
C13 C -0.029(2) 0.194(2) 0.1820(13) 0.123(8) Uani 1 1 d . . . . .
H13A H -0.065101 0.217273 0.229794 0.148 Uiso 1 1 calc R U . . .
H13B H -0.075213 0.241992 0.145671 0.148 Uiso 1 1 calc R U . . .
C14 C -0.072(3) 0.060(2) 0.1443(17) 0.193(14) Uani 1 1 d . . . . .
H14A H -0.089239 0.045112 0.087010 0.289 Uiso 1 1 calc R U . . .
H14B H -0.154326 0.036974 0.158924 0.289 Uiso 1 1 calc R U . . .
H14C H 0.000432 0.008861 0.162010 0.289 Uiso 1 1 calc R U . . .
C15 C 0.190(2) 0.218(2) 0.1338(11) 0.123(8) Uani 1 1 d . . . . .
H15A H 0.154730 0.134042 0.099189 0.148 Uiso 1 1 calc R U . . .
H15B H 0.161130 0.280710 0.103545 0.148 Uiso 1 1 calc R U . . .
C16 C 0.339(2) 0.225(2) 0.1537(11) 0.119(8) Uani 1 1 d . . . . .
H16A H 0.368506 0.167439 0.187444 0.143 Uiso 1 1 calc R U . . .
H16B H 0.374840 0.311227 0.184559 0.143 Uiso 1 1 calc R U . . .
C17 C 0.402(3) 0.189(4) 0.0807(16) 0.232(19) Uani 1 1 d . . . . .
H17A H 0.362580 0.103886 0.048715 0.279 Uiso 1 1 calc R U . . .
H17B H 0.374593 0.248369 0.048005 0.279 Uiso 1 1 calc R U . . .
C18 C 0.553(4) 0.190(5) 0.100(2) 0.30(3) Uani 1 1 d . . . . .
H18A H 0.591698 0.264195 0.088830 0.447 Uiso 1 1 calc R U . . .
H18B H 0.579165 0.113823 0.066932 0.447 Uiso 1 1 calc R U . . .
H18C H 0.585846 0.192711 0.155298 0.447 Uiso 1 1 calc R U . . .
C19 C -0.0212(13) 0.4950(12) 0.4197(8) 0.047(3) Uani 1 1 d . . . . .
C20 C -0.1132(13) 0.5581(13) 0.4608(9) 0.057(4) Uani 1 1 d . . . . .
H20 H -0.184750 0.599096 0.436230 0.069 Uiso 1 1 calc R U . . .
C21 C 0.0926(12) 0.4434(12) 0.4587(8) 0.043(3) Uani 1 1 d . . . . .
C22 C 0.449(2) 0.9666(17) 0.3306(11) 0.079(5) Uani 1 1 d . . . . .
C23 C 0.6535(18) 0.8865(14) 0.3885(12) 0.072(5) Uani 1 1 d . . . . .
C24 C 0.607(2) 0.8723(18) 0.2398(10) 0.092(6) Uani 1 1 d . . . . .
H24A H 0.701272 0.905446 0.246711 0.111 Uiso 1 1 calc R U . . .
H24B H 0.547031 0.914487 0.204355 0.111 Uiso 1 1 calc R U . . .
C25 C 0.592(3) 0.728(2) 0.2005(12) 0.114(8) Uani 1 1 d . . . . .
H25 H 0.645539 0.688364 0.240567 0.136 Uiso 1 1 calc R U . . .
C26 C 0.666(3) 0.703(3) 0.1294(15) 0.159(11) Uani 1 1 d . . . . .
H26A H 0.610199 0.731383 0.085370 0.191 Uiso 1 1 calc R U . . .
H26B H 0.754198 0.754697 0.147004 0.191 Uiso 1 1 calc R U . . .
C27 C 0.691(3) 0.568(3) 0.1000(17) 0.214(16) Uani 1 1 d . . . . .
H27A H 0.778863 0.562458 0.086211 0.321 Uiso 1 1 calc R U . . .
H27B H 0.619068 0.527544 0.053273 0.321 Uiso 1 1 calc R U . . .
H27C H 0.689950 0.524322 0.141235 0.321 Uiso 1 1 calc R U . . .
C28 C 0.451(3) 0.670(2) 0.1816(13) 0.138(10) Uani 1 1 d . . . . .
H28A H 0.420204 0.683259 0.231089 0.166 Uiso 1 1 calc R U . . .
H28B H 0.451992 0.577883 0.160223 0.166 Uiso 1 1 calc R U . . .
C29 C 0.341(3) 0.723(3) 0.1185(14) 0.150(10) Uani 1 1 d . . . . .
H29A H 0.371453 0.716348 0.069269 0.180 Uiso 1 1 calc R U . . .
H29B H 0.326047 0.811254 0.141143 0.180 Uiso 1 1 calc R U . . .
C30 C 0.198(4) 0.627(3) 0.102(2) 0.214(16) Uani 1 1 d . . . . .
H30A H 0.208957 0.539702 0.073250 0.257 Uiso 1 1 calc R U . . .
H30B H 0.172554 0.625849 0.151494 0.257 Uiso 1 1 calc R U . . .
C31 C 0.092(4) 0.692(4) 0.049(2) 0.28(3) Uani 1 1 d . . . . .
H31A H 0.080562 0.647447 -0.006640 0.427 Uiso 1 1 calc R U . . .
H31B H 0.124981 0.779680 0.057389 0.427 Uiso 1 1 calc R U . . .
H31C H 0.004721 0.688697 0.063482 0.427 Uiso 1 1 calc R U . . .
C32 C 0.4601(14) 0.9892(13) 0.4195(9) 0.055(4) Uani 1 1 d . . . . .
C33 C 0.5837(13) 0.9408(12) 0.4519(10) 0.054(4) Uani 1 1 d . . . . .
C34 C 0.3770(13) 1.0497(13) 0.4661(10) 0.061(4) Uani 1 1 d . . . . .
H34 H 0.296952 1.083292 0.444081 0.073 Uiso 1 1 calc R U . . .

loop_
_atom_site_aniso_label
_atom_site_aniso_U_11
_atom_site_aniso_U_22
_atom_site_aniso_U_33
_atom_site_aniso_U_23
_atom_site_aniso_U_13
_atom_site_aniso_U_12
Br01 0.0638(10) 0.0513(10) 0.1012(13) 0.0120(9) 0.0433(9) 0.0130(8)
Br02 0.0777(12) 0.0755(13) 0.0758(11) 0.0217(9) 0.0156(9) 0.0082(10)
O1 0.107(10) 0.103(9) 0.067(7) 0.048(7) 0.021(7) 0.036(8)
O2 0.048(6) 0.093(9) 0.096(8) 0.011(6) 0.032(5) 0.022(6)
O3 0.058(6) 0.067(7) 0.085(7) 0.038(6) 0.040(5) 0.036(6)
O4 0.072(7) 0.072(8) 0.097(8) 0.033(6) 0.027(6) 0.041(6)
O5 0.082(9) 0.113(11) 0.112(10) 0.046(9) 0.006(8) 0.018(8)
O6 0.057(7) 0.074(8) 0.128(9) 0.018(7) 0.051(6) 0.026(6)
N1 0.051(7) 0.060(8) 0.060(7) 0.016(6) 0.027(6) 0.014(6)
N2 0.059(8) 0.068(9) 0.084(10) 0.017(8) 0.038(8) -0.005(7)
C1 0.040(8) 0.031(8) 0.096(11) 0.018(7) 0.036(7) 0.002(7)
C2 0.034(7) 0.027(7) 0.084(10) -0.001(7) 0.024(7) -0.009(6)
C3 0.016(6) 0.043(9) 0.097(12) 0.024(8) 0.004(7) -0.004(6)
C4 0.027(7) 0.037(8) 0.079(10) 0.025(7) 0.019(7) 0.006(6)
C5 0.060(9) 0.049(9) 0.066(10) 0.024(7) 0.036(8) 0.026(8)
C6 0.046(8) 0.043(9) 0.081(11) 0.019(8) 0.012(7) 0.007(7)
C7 0.114(15) 0.109(15) 0.086(12) 0.046(11) 0.028(11) 0.066(13)
C8 0.059(10) 0.098(13) 0.102(12) 0.062(10) 0.040(9) 0.058(10)
C9 0.074(11) 0.064(11) 0.080(12) 0.009(9) 0.049(10) 0.005(9)
C10 0.041(8) 0.044(9) 0.088(12) 0.006(8) 0.033(8) 0.002(7)
C11 0.094(13) 0.065(11) 0.082(11) 0.012(9) 0.041(10) 0.005(10)
C12 0.086(13) 0.127(18) 0.069(11) 0.009(11) 0.035(10) 0.016(13)
C13 0.093(16) 0.13(2) 0.139(18) 0.021(16) 0.031(13) -0.011(15)
C14 0.16(3) 0.11(2) 0.24(3) -0.08(2) 0.07(2) -0.04(2)
C15 0.093(16) 0.17(2) 0.089(14) -0.008(14) 0.027(11) 0.022(15)
C16 0.106(16) 0.18(2) 0.106(15) 0.062(15) 0.074(13) 0.070(16)
C17 0.16(3) 0.44(6) 0.15(2) 0.11(3) 0.09(2) 0.12(4)
C18 0.20(4) 0.50(8) 0.24(4) 0.11(4) 0.14(3) 0.13(5)
C19 0.039(8) 0.037(8) 0.064(9) 0.012(7) 0.013(7) 0.001(7)
C20 0.034(8) 0.043(9) 0.098(12) 0.019(8) 0.022(8) 0.004(7)
C21 0.032(7) 0.042(8) 0.061(9) 0.017(7) 0.017(6) -0.004(6)
C22 0.081(14) 0.066(12) 0.089(14) 0.025(10) 0.011(11) -0.014(11)
C23 0.066(12) 0.038(9) 0.114(15) 0.014(10) 0.035(11) -0.015(9)
C24 0.104(15) 0.105(16) 0.078(12) 0.037(11) 0.026(11) 0.024(13)
C25 0.19(3) 0.072(15) 0.085(14) 0.015(12) 0.043(16) 0.014(16)
C26 0.16(2) 0.18(3) 0.15(2) 0.02(2) 0.087(19) 0.03(2)
C27 0.18(3) 0.22(4) 0.21(3) -0.04(3) 0.06(2) 0.07(3)
C28 0.19(3) 0.13(2) 0.084(16) 0.003(14) 0.041(18) -0.03(2)
C29 0.15(2) 0.18(3) 0.099(17) 0.007(18) 0.013(16) -0.04(2)
C30 0.29(5) 0.18(3) 0.20(3) 0.03(3) 0.12(3) 0.06(4)
C31 0.23(4) 0.34(6) 0.26(4) 0.09(4) -0.02(3) 0.13(4)
C32 0.038(8) 0.041(8) 0.087(11) 0.012(8) 0.023(7) -0.011(7)
C33 0.033(8) 0.029(8) 0.105(13) 0.018(8) 0.027(8) -0.006(6)
C34 0.032(8) 0.048(9) 0.100(13) 0.010(9) 0.019(8) -0.009(7)

loop_
_atom_type_symbol
_atom_type_description
_atom_type_scat_dispersion_real
_atom_type_scat_dispersion_imag
_atom_type_scat_source
C C 0.0033 0.0016 'International Tables Vol C Tables 4.2.6.8 and 6.1.1.4'
H H 0.0000 0.0000 'International Tables Vol C Tables 4.2.6.8 and 6.1.1.4'
Br Br -0.2901 2.4595 'International Tables Vol C Tables 4.2.6.8 and 6.1.1.4'
N N 0.0061 0.0033 'International Tables Vol C Tables 4.2.6.8 and 6.1.1.4'
O O 0.0106 0.0060 'International Tables Vol C Tables 4.2.6.8 and 6.1.1.4'

loop_
_geom_angle_atom_site_label_1
_geom_angle_atom_site_label_2
_geom_angle_atom_site_label_3
_geom_angle
_geom_angle_site_symmetry_1
_geom_angle_site_symmetry_3
_geom_angle_publ_flag
C4 O3 C8 117.9(10) . . ?
C5 O4 C7 116.1(11) . . ?
C10 N1 C9 111.7(12) . . ?
C10 N1 C11 125.4(12) . . ?
C9 N1 C11 122.8(13) . . ?
C23 N2 C22 114.2(14) . . ?
C23 N2 C24 124.1(14) . . ?
C22 N2 C24 121.5(15) . . ?
C2 C1 C6 119.6(12) . . ?
C2 C1 Br01 120.8(11) . . ?
C6 C1 Br01 119.5(10) . . ?
C3 C2 C1 118.7(13) . . ?
C3 C2 Br02 119.0(10) . . ?
C1 C2 Br02 122.2(10) . . ?
C2 C3 C4 122.8(12) . . ?
O3 C4 C3 127.4(11) . . ?
O3 C4 C5 116.1(12) . . ?
C3 C4 C5 116.6(12) . . ?
C6 C5 O4 123.0(13) . . ?
C6 C5 C4 123.8(14) . . ?
O4 C5 C4 113.1(11) . . ?
C5 C6 C1 118.4(13) . . ?
O1 C9 N1 126.2(14) . . ?
O1 C9 C19 130.4(14) . . ?
N1 C9 C19 103.4(14) . . ?
O2 C10 N1 123.9(13) . . ?
O2 C10 C21 127.4(15) . . ?
N1 C10 C21 108.6(12) . . ?
N1 C11 C12 111.8(13) . . ?
C13 C12 C11 116.7(16) . . ?
C13 C12 C15 110.9(16) . . ?
C11 C12 C15 109.0(17) . . ?
C14 C13 C12 121(2) . . ?
C16 C15 C12 114.5(16) . . ?
C15 C16 C17 113.8(19) . . ?
C18 C17 C16 115(2) . . ?
C20 C19 C21 121.5(12) . . ?
C20 C19 C9 128.8(13) . . ?
C21 C19 C9 109.4(12) . . ?
C19 C20 C21 116.0(12) . 2_566 ?
C19 C21 C20 122.2(11) . 2_566 ?
C19 C21 C10 106.9(12) . . ?
C20 C21 C10 130.8(13) 2_566 . ?
O5 C22 N2 127.7(19) . . ?
O5 C22 C32 129.0(19) . . ?
N2 C22 C32 103.3(15) . . ?
O6 C23 N2 124.5(17) . . ?
O6 C23 C33 130.1(19) . . ?
N2 C23 C33 105.3(14) . . ?
N2 C24 C25 112.5(15) . . ?
C28 C25 C24 114(2) . . ?
C28 C25 C26 116(2) . . ?
C24 C25 C26 108(2) . . ?
C27 C26 C25 113(2) . . ?
C25 C28 C29 115(2) . . ?
C28 C29 C30 103(2) . . ?
C31 C30 C29 101(3) . . ?
C34 C32 C33 122.2(14) . . ?
C34 C32 C22 130.4(16) . . ?
C33 C32 C22 107.2(14) . . ?
C34 C33 C32 120.3(13) 2_676 . ?
C34 C33 C23 129.7(14) 2_676 . ?
C32 C33 C23 109.9(15) . . ?
C32 C34 C33 117.4(14) . 2_676 ?

loop_
_geom_bond_atom_site_label_1
_geom_bond_atom_site_label_2
_geom_bond_distance
_geom_bond_site_symmetry_2
_geom_bond_publ_flag
Br01 C1 1.876(12) . ?
Br02 C2 1.884(14) . ?
O1 C9 1.198(18) . ?
O2 C10 1.249(16) . ?
O3 C4 1.320(14) . ?
O3 C8 1.460(14) . ?
O4 C5 1.374(15) . ?
O4 C7 1.452(17) . ?
O5 C22 1.165(19) . ?
O6 C23 1.202(18) . ?
N1 C10 1.377(17) . ?
N1 C9 1.424(18) . ?
N1 C11 1.462(17) . ?
N2 C23 1.38(2) . ?
N2 C22 1.42(2) . ?
N2 C24 1.485(19) . ?
C1 C2 1.408(18) . ?
C1 C6 1.428(18) . ?
C2 C3 1.381(17) . ?
C3 C4 1.395(18) . ?
C4 C5 1.398(17) . ?
C5 C6 1.355(17) . ?
C9 C19 1.51(2) . ?
C10 C21 1.456(17) . ?
C11 C12 1.53(2) . ?
C12 C13 1.53(2) . ?
C12 C15 1.55(2) . ?
C13 C14 1.44(3) . ?
C15 C16 1.44(2) . ?
C16 C17 1.52(3) . ?
C17 C18 1.46(4) . ?
C19 C20 1.381(17) . ?
C19 C21 1.393(17) . ?
C20 C21 1.396(17) 2_566 ?
C22 C32 1.51(2) . ?
C23 C33 1.45(2) . ?
C24 C25 1.53(2) . ?
C25 C28 1.45(3) . ?
C25 C26 1.57(3) . ?
C26 C27 1.47(3) . ?
C28 C29 1.61(3) . ?
C29 C30 1.66(4) . ?
C30 C31 1.55(4) . ?
C32 C34 1.360(18) . ?
C32 C33 1.407(19) . ?
C33 C34 1.390(18) 2_676 ?

loop_
_geom_torsion_atom_site_label_1
_geom_torsion_atom_site_label_2
_geom_torsion_atom_site_label_3
_geom_torsion_atom_site_label_4
_geom_torsion
_geom_torsion_site_symmetry_1
_geom_torsion_site_symmetry_2
_geom_torsion_site_symmetry_3
_geom_torsion_site_symmetry_4
_geom_torsion_publ_flag
C6 C1 C2 C3 2.2(18) . . . . ?
Br01 C1 C2 C3 -178.1(10) . . . . ?
C6 C1 C2 Br02 -179.5(9) . . . . ?
Br01 C1 C2 Br02 0.2(15) . . . . ?
C1 C2 C3 C4 -1.9(19) . . . . ?
Br02 C2 C3 C4 179.7(10) . . . . ?
C8 O3 C4 C3 7(2) . . . . ?
C8 O3 C4 C5 -173.0(13) . . . . ?
C2 C3 C4 O3 -179.2(13) . . . . ?
C2 C3 C4 C5 0.5(19) . . . . ?
C7 O4 C5 C6 2(2) . . . . ?
C7 O4 C5 C4 -177.0(13) . . . . ?
O3 C4 C5 C6 -179.5(13) . . . . ?
C3 C4 C5 C6 1(2) . . . . ?
O3 C4 C5 O4 0.0(18) . . . . ?
C3 C4 C5 O4 -179.7(11) . . . . ?
O4 C5 C6 C1 -179.9(12) . . . . ?
C4 C5 C6 C1 0(2) . . . . ?
C2 C1 C6 C5 -1(2) . . . . ?
Br01 C1 C6 C5 179.2(11) . . . . ?
C10 N1 C9 O1 -178.3(16) . . . . ?
C11 N1 C9 O1 6(3) . . . . ?
C10 N1 C9 C19 -1.0(16) . . . . ?
C11 N1 C9 C19 -176.6(12) . . . . ?
C9 N1 C10 O2 -176.2(14) . . . . ?
C11 N1 C10 O2 -1(2) . . . . ?
C9 N1 C10 C21 -0.2(16) . . . . ?
C11 N1 C10 C21 175.2(13) . . . . ?
C10 N1 C11 C12 81.4(18) . . . . ?
C9 N1 C11 C12 -103.6(17) . . . . ?
N1 C11 C12 C13 57(2) . . . . ?
N1 C11 C12 C15 -176.4(14) . . . . ?
C11 C12 C13 C14 -174(2) . . . . ?
C15 C12 C13 C14 60(3) . . . . ?
C13 C12 C15 C16 -162(2) . . . . ?
C11 C12 C15 C16 69(3) . . . . ?
C12 C15 C16 C17 175(2) . . . . ?
C15 C16 C17 C18 -178(4) . . . . ?
O1 C9 C19 C20 -7(3) . . . . ?
N1 C9 C19 C20 176.1(14) . . . . ?
O1 C9 C19 C21 179.1(17) . . . . ?
N1 C9 C19 C21 2.0(15) . . . . ?
C21 C19 C20 C21 -6(2) . . . 2_566 ?
C9 C19 C20 C21 -179.2(13) . . . 2_566 ?
C20 C19 C21 C20 6(2) . . . 2_566 ?
C9 C19 C21 C20 -179.4(12) . . . 2_566 ?
C20 C19 C21 C10 -176.8(13) . . . . ?
C9 C19 C21 C10 -2.1(15) . . . . ?
O2 C10 C21 C19 177.3(14) . . . . ?
N1 C10 C21 C19 1.5(15) . . . . ?
O2 C10 C21 C20 -6(2) . . . 2_566 ?
N1 C10 C21 C20 178.4(13) . . . 2_566 ?
C23 N2 C22 O5 179.2(17) . . . . ?
C24 N2 C22 O5 5(3) . . . . ?
C23 N2 C22 C32 -0.7(17) . . . . ?
C24 N2 C22 C32 -175.3(13) . . . . ?
C22 N2 C23 O6 177.4(15) . . . . ?
C24 N2 C23 O6 -8(2) . . . . ?
C22 N2 C23 C33 0.4(17) . . . . ?
C24 N2 C23 C33 174.8(14) . . . . ?
C23 N2 C24 C25 75(2) . . . . ?
C22 N2 C24 C25 -111(2) . . . . ?
N2 C24 C25 C28 63(2) . . . . ?
N2 C24 C25 C26 -166.3(18) . . . . ?
C28 C25 C26 C27 -66(3) . . . . ?
C24 C25 C26 C27 165(2) . . . . ?
C24 C25 C28 C29 62(2) . . . . ?
C26 C25 C28 C29 -64(3) . . . . ?
C25 C28 C29 C30 173(2) . . . . ?
C28 C29 C30 C31 174(2) . . . . ?
O5 C22 C32 C34 -3(3) . . . . ?
N2 C22 C32 C34 177.3(14) . . . . ?
O5 C22 C32 C33 -179.2(18) . . . . ?
N2 C22 C32 C33 0.8(16) . . . . ?
C34 C32 C33 C34 2(2) . . . 2_676 ?
C22 C32 C33 C34 178.8(12) . . . 2_676 ?
C34 C32 C33 C23 -177.5(13) . . . . ?
C22 C32 C33 C23 -0.6(16) . . . . ?
O6 C23 C33 C34 4(3) . . . 2_676 ?
N2 C23 C33 C34 -179.2(13) . . . 2_676 ?
O6 C23 C33 C32 -176.6(15) . . . . ?
N2 C23 C33 C32 0.1(16) . . . . ?
C33 C32 C34 C33 -2(2) . . . 2_676 ?
C22 C32 C34 C33 -178.0(13) . . . 2_676 ?
